data_7228180
loop_
_publ_author_name
'Cai, Songliang'
'He, Zi-Hao'
'Wu, Wan-Hua'
'Liu, Fang-Xiu'
'Huang, Xiao-Ling'
'Zheng, Shengrun'
'Fan, Jun'
'Zhang, Wei-Guang'

_publ_section_title
;
 A series of alkaline earth metal coordination polymers constructed from
 two newly designed imidazole-based dicarboxylate ligands containing
 pyridinylmethyl group
;
_journal_name_full CrystEngComm
_journal_paper_doi 10.1039/C7CE00568G
_journal_year 2017
_chemical_formula_moiety 'C22 H18 Ca2 N6 O10'
_chemical_formula_sum 'C22 H18 Ca2 N6 O10'
_chemical_formula_weight 606.58
_space_group_crystal_system orthorhombic
_space_group_IT_number 29
_space_group_name_Hall 'P 2c -2ac'
_space_group_name_H-M_alt 'P c a 21'
_symmetry_space_group_name_Hall 'P 2c -2ac'
_symmetry_space_group_name_H-M 'P c a 21'
_atom_sites_solution_hydrogens mixed
_audit_creation_method SHELXL-2014/7
_audit_update_record
;
2017-03-23 deposited with the CCDC.
2017-05-03 downloaded from the CCDC.
;
_cell_angle_alpha 90
_cell_angle_beta 90
_cell_angle_gamma 90
_cell_formula_units_Z 4
_cell_length_a 14.991(5)
_cell_length_b 6.826(3)
_cell_length_c 25.261(9)
_cell_measurement_reflns_used 1300
_cell_measurement_temperature 298(2)
_cell_measurement_theta_max 22.29
_cell_measurement_theta_min 2.83
_cell_volume 2584.9(17)
_computing_cell_refinement 'Bruker SAINT'
_computing_data_collection 'Bruker APEX2'
_computing_data_reduction 'Bruker SAINT'
_computing_molecular_graphics 'Bruker SHELXTL'
_computing_publication_material 'Bruker SHELXTL'
_computing_structure_refinement 'SHELXL-2014/7 (Sheldrick, 2014)'
_computing_structure_solution 'SHELXS-97 (Sheldrick, 2008)'
_diffrn_ambient_temperature 298(2)
_diffrn_measured_fraction_theta_full 1.000
_diffrn_measured_fraction_theta_max 1.000
_diffrn_measurement_device_type 'Bruker APEX-II CCD'
_diffrn_measurement_method '\f and \w scans'
_diffrn_radiation_type MoK\a
_diffrn_radiation_wavelength 0.71073
_diffrn_reflns_av_R_equivalents 0.1089
_diffrn_reflns_av_unetI/netI 0.1062
_diffrn_reflns_Laue_measured_fraction_full 1.000
_diffrn_reflns_Laue_measured_fraction_max 1.000
_diffrn_reflns_limit_h_max 17
_diffrn_reflns_limit_h_min -17
_diffrn_reflns_limit_k_max 8
_diffrn_reflns_limit_k_min -8
_diffrn_reflns_limit_l_max 30
_diffrn_reflns_limit_l_min -19
_diffrn_reflns_number 11981
_diffrn_reflns_point_group_measured_fraction_full 1.000
_diffrn_reflns_point_group_measured_fraction_max 1.000
_diffrn_reflns_theta_full 24.993
_diffrn_reflns_theta_max 24.993
_diffrn_reflns_theta_min 1.612
_diffrn_source 'fine-focus sealed tube'
_exptl_absorpt_coefficient_mu 0.509
_exptl_absorpt_correction_T_max 0.9415
_exptl_absorpt_correction_T_min 0.8920
_exptl_absorpt_correction_type multi-scan
_exptl_absorpt_process_details 'SADABS (Sheldrick, 2008)'
_exptl_crystal_colour COLORLESS
_exptl_crystal_density_diffrn 1.559
_exptl_crystal_density_method 'not measured'
_exptl_crystal_description BLOCK
_exptl_crystal_F_000 1248
_exptl_crystal_size_max 0.230
_exptl_crystal_size_mid 0.180
_exptl_crystal_size_min 0.120
_refine_diff_density_max 1.349
_refine_diff_density_min -0.763
_refine_diff_density_rms 0.188
_refine_ls_abs_structure_details
;
 Refined as an inversion twin.
;
_refine_ls_abs_structure_Flack 0.22(14)
_refine_ls_extinction_method none
_refine_ls_goodness_of_fit_ref 1.089
_refine_ls_hydrogen_treatment constr
_refine_ls_matrix_type full
_refine_ls_number_parameters 338
_refine_ls_number_reflns 3422
_refine_ls_number_restraints 415
_refine_ls_restrained_S_all 1.064
_refine_ls_R_factor_all 0.1605
_refine_ls_R_factor_gt 0.1244
_refine_ls_shift/su_max 0.000
_refine_ls_shift/su_mean 0.000
_refine_ls_structure_factor_coef Fsqd
_refine_ls_weighting_details 'w=1/[\s^2^(Fo^2^)+(0.0080P)^2^+68.2999P] where P=(Fo^2^+2Fc^2^)/3'
_refine_ls_weighting_scheme calc
_refine_ls_wR_factor_gt 0.2848
_refine_ls_wR_factor_ref 0.3064
_reflns_Friedel_coverage 0.949
_reflns_Friedel_fraction_full 1.000
_reflns_Friedel_fraction_max 1.000
_reflns_number_gt 2324
_reflns_number_total 3422
_reflns_threshold_expression 'I > 2\s(I)'
_cod_data_source_file c7ce00568g2.cif
_cod_data_source_block 3
_cod_original_cell_volume 2585.0(16)
_cod_database_code 7228180
_shelx_shelxl_version_number 2014/7
_shelx_space_group_comment
;
The symmetry employed for this shelxl refinement is uniquely defined
by the following loop, which should always be used as a source of
symmetry information in preference to the above space-group names.
They are only intended as comments.
;
_shelx_estimated_absorpt_t_min 0.892
_shelx_estimated_absorpt_t_max 0.941

loop_
_space_group_symop_operation_xyz
'x, y, z'
'-x, -y, z+1/2'
'x+1/2, -y, z'
'-x+1/2, y, z+1/2'

loop_
_atom_site_label
_atom_site_type_symbol
_atom_site_fract_x
_atom_site_fract_y
_atom_site_fract_z
_atom_site_U_iso_or_equiv
_atom_site_adp_type
_atom_site_occupancy
_atom_site_site_symmetry_order
_atom_site_calc_flag
_atom_site_refinement_flags_posn
_atom_site_refinement_flags_adp
C1 C 0.7659(7) 0.7384(16) 0.4489(5) 0.0289(12) Uani 1 1 d . U
C2 C 0.6848(6) 0.7567(15) 0.4176(5) 0.027(2) Uani 1 1 d . U
C3 C 0.6250(7) 0.8992(12) 0.4059(5) 0.0274(14) Uani 1 1 d D U
C4 C 0.6191(7) 1.1146(11) 0.4192(5) 0.0273(15) Uani 1 1 d D U
C5 C 0.5706(7) 0.6384(17) 0.3689(5) 0.033(2) Uani 1 1 d . U
C6 C 0.5122(8) 0.4968(17) 0.3400(5) 0.0340(19) Uani 1 1 d . U
H6A H 0.4503 0.5257 0.3480 0.041 Uiso 1 1 calc R U
H6B H 0.5247 0.3652 0.3525 0.041 Uiso 1 1 calc R U
C7 C 0.5255(5) 0.5041(12) 0.2810(3) 0.055(3) Uani 1 1 d G U
C8 C 0.5652(7) 0.3418(13) 0.2576(4) 0.092(3) Uani 1 1 d G U
H8 H 0.5842 0.2376 0.2784 0.110 Uiso 1 1 calc R U
C9 C 0.5764(8) 0.3352(18) 0.2030(4) 0.109(3) Uani 1 1 d G U
H9 H 0.6030 0.2265 0.1873 0.131 Uiso 1 1 calc R U
N3 N 0.5480(8) 0.491(2) 0.1718(4) 0.092(3) Uani 1 1 d G U
C11 C 0.5082(9) 0.6532(18) 0.1952(4) 0.101(3) Uani 1 1 d G U
H11 H 0.4892 0.7573 0.1744 0.121 Uiso 1 1 calc R U
C10 C 0.4970(7) 0.6598(13) 0.2498(4) 0.091(3) Uani 1 1 d G U
H10 H 0.4704 0.7684 0.2655 0.109 Uiso 1 1 calc R U
C12 C 0.9896(5) 1.2419(15) 0.5144(4) 0.027(2) Uani 1 1 d D U
C13 C 1.0753(5) 1.2541(15) 0.5464(4) 0.0234(14) Uani 1 1 d D U
C14 C 1.1381(6) 1.4070(15) 0.5586(5) 0.0240(12) Uani 1 1 d . U
C15 C 1.1400(6) 1.6057(15) 0.5453(5) 0.0258(15) Uani 1 1 d . U
C16 C 1.1870(7) 1.1370(18) 0.5936(6) 0.039(2) Uani 1 1 d . U
C17 C 1.2391(11) 0.994(2) 0.6255(7) 0.0657(16) Uani 1 1 d . U
H17A H 1.3019 1.0145 0.6182 0.079 Uiso 1 1 calc R U
H17B H 1.2239 0.8634 0.6136 0.079 Uiso 1 1 calc R U
C18 C 1.2259(6) 1.0029(13) 0.6842(4) 0.0706(15) Uani 1 1 d G U
C19 C 1.1447(7) 0.9389(18) 0.7043(5) 0.103(3) Uani 1 1 d G U
H19 H 1.0992 0.9016 0.6814 0.123 Uiso 1 1 calc R U
C20 C 1.1314(9) 0.931(2) 0.7587(5) 0.117(4) Uani 1 1 d G U
H20 H 1.0771 0.8880 0.7722 0.140 Uiso 1 1 calc R U
N6 N 1.1994(11) 0.987(2) 0.7930(4) 0.115(4) Uani 1 1 d G U
C22 C 1.2806(10) 1.051(2) 0.7728(5) 0.123(4) Uani 1 1 d G U
H22 H 1.3261 1.0880 0.7958 0.148 Uiso 1 1 calc R U
C21 C 1.2939(7) 1.0588(18) 0.7184(5) 0.110(3) Uani 1 1 d G U
H21 H 1.3482 1.1016 0.7049 0.132 Uiso 1 1 calc R U
Ca1 Ca 0.81810(12) 1.2379(3) 0.46808(10) 0.0304(6) Uani 1 1 d . .
Ca2 Ca 0.94181(12) 1.7379(3) 0.49459(10) 0.0297(6) Uani 1 1 d . .
N1 N 0.6545(6) 0.5855(14) 0.3929(4) 0.035(2) Uani 1 1 d . U
H1 H 0.6804 0.4730 0.3922 0.041 Uiso 1 1 calc R U
N2 N 0.5545(6) 0.8201(13) 0.3741(4) 0.034(2) Uani 1 1 d . U
N4 N 1.1112(5) 1.0844(14) 0.5689(4) 0.031(2) Uani 1 1 d . U
H4 H 1.0891 0.9683 0.5674 0.037 Uiso 1 1 calc R U
N5 N 1.2066(5) 1.3262(13) 0.5885(4) 0.030(2) Uani 1 1 d . U
O1 O 0.8087(5) 0.5861(11) 0.4481(3) 0.0320(14) Uani 1 1 d . U
O2 O 0.7927(4) 0.8787(10) 0.4739(3) 0.0267(13) Uani 1 1 d . U
O3 O 0.6896(5) 1.2060(11) 0.4168(4) 0.039(2) Uani 1 1 d . .
O4 O 0.5452(5) 1.1812(11) 0.4301(4) 0.043(3) Uani 1 1 d . .
O5 O 0.9479(4) 1.0860(10) 0.5167(4) 0.033(2) Uani 1 1 d . .
O6 O 0.9662(5) 1.3893(11) 0.4892(4) 0.0409(19) Uani 1 1 d . U
O7 O 1.0688(5) 1.7157(12) 0.5472(4) 0.040(2) Uani 1 1 d . .
O8 O 1.2154(5) 1.6820(12) 0.5338(4) 0.041(3) Uani 1 1 d . .
O1W O 0.8821(5) 1.621(2) 0.5738(4) 0.083(4) Uani 1 1 d . .
H1WA H 0.8831 1.6408 0.6070 0.099 Uiso 1 1 d R U
H1WB H 0.8871 1.4987 0.5686 0.099 Uiso 1 1 d R U
O2W O 0.8759(6) 1.1346(17) 0.3892(5) 0.072(4) Uani 1 1 d . .
H2WA H 0.9153 1.0939 0.3677 0.086 Uiso 1 1 d R U
H2WB H 0.8271 1.1446 0.3723 0.086 Uiso 1 1 d R U

loop_
_atom_site_aniso_label
_atom_site_aniso_U_11
_atom_site_aniso_U_22
_atom_site_aniso_U_33
_atom_site_aniso_U_23
_atom_site_aniso_U_13
_atom_site_aniso_U_12
C1 0.023(2) 0.031(2) 0.033(2) -0.0011(19) -0.0013(19) -0.0009(19)
C2 0.014(3) 0.030(4) 0.036(4) -0.005(4) -0.003(3) -0.004(3)
C3 0.021(2) 0.030(2) 0.031(2) -0.001(2) -0.001(2) -0.003(2)
C4 0.021(2) 0.030(2) 0.031(3) -0.002(2) -0.002(2) -0.004(2)
C5 0.023(4) 0.037(4) 0.038(4) 0.005(4) -0.011(4) -0.002(4)
C6 0.029(3) 0.034(3) 0.039(3) -0.001(3) -0.005(3) -0.003(3)
C7 0.044(5) 0.064(5) 0.057(4) 0.002(4) -0.008(4) -0.009(4)
C8 0.096(6) 0.098(5) 0.082(5) -0.015(5) 0.010(5) -0.009(5)
C9 0.119(6) 0.119(6) 0.090(6) -0.010(6) 0.006(6) -0.003(6)
N3 0.098(6) 0.107(6) 0.072(6) -0.005(5) -0.005(5) 0.011(5)
C11 0.117(6) 0.105(6) 0.080(5) 0.009(5) 0.002(6) -0.001(6)
C10 0.102(6) 0.095(6) 0.076(5) 0.009(5) 0.000(6) -0.004(5)
C12 0.029(4) 0.022(4) 0.031(5) -0.007(4) 0.004(4) -0.004(4)
C13 0.019(2) 0.024(2) 0.028(2) 0.001(2) 0.000(2) -0.001(2)
C14 0.018(2) 0.025(2) 0.029(2) -0.0009(19) -0.0004(19) -0.0040(18)
C15 0.020(2) 0.028(2) 0.030(3) -0.002(2) 0.001(2) -0.002(2)
C16 0.022(4) 0.045(4) 0.049(4) -0.004(4) -0.006(4) 0.001(4)
C17 0.061(3) 0.069(3) 0.068(3) 0.002(2) -0.003(2) 0.001(2)
C18 0.066(3) 0.075(3) 0.071(2) 0.002(2) -0.002(2) 0.000(2)
C19 0.091(5) 0.128(6) 0.091(6) 0.011(6) 0.000(5) -0.011(5)
C20 0.106(6) 0.145(6) 0.099(6) 0.004(6) 0.009(5) -0.011(6)
N6 0.104(6) 0.149(6) 0.093(6) 0.000(6) 0.005(6) -0.012(6)
C22 0.116(6) 0.157(6) 0.096(5) 0.003(6) -0.003(6) -0.012(6)
C21 0.102(6) 0.139(6) 0.090(5) -0.002(6) -0.005(5) -0.010(6)
Ca1 0.0095(8) 0.0324(10) 0.0494(14) -0.0034(13) -0.0015(10) 0.0007(9)
Ca2 0.0123(8) 0.0309(10) 0.0459(13) 0.0005(12) -0.0006(10) -0.0018(9)
N1 0.028(4) 0.033(4) 0.042(4) 0.004(4) -0.009(4) 0.003(3)
N2 0.024(4) 0.034(4) 0.043(4) 0.000(4) -0.008(4) 0.002(3)
N4 0.015(3) 0.035(4) 0.043(4) 0.001(4) -0.008(4) 0.006(3)
N5 0.016(3) 0.034(4) 0.041(4) 0.001(4) -0.009(4) -0.002(3)
O1 0.027(2) 0.034(2) 0.035(2) -0.001(2) -0.003(2) 0.000(2)
O2 0.020(2) 0.027(2) 0.034(2) 0.000(2) -0.007(2) -0.0021(19)
O3 0.021(4) 0.041(4) 0.055(6) -0.008(4) -0.003(4) 0.006(3)
O4 0.014(3) 0.035(4) 0.080(7) -0.012(4) 0.001(4) 0.002(3)
O5 0.016(3) 0.018(3) 0.065(6) 0.005(4) -0.013(4) -0.007(3)
O6 0.036(3) 0.042(3) 0.045(3) 0.000(3) -0.013(3) 0.010(2)
O7 0.024(4) 0.050(5) 0.047(5) 0.001(5) -0.010(4) 0.013(4)
O8 0.014(3) 0.055(5) 0.055(6) -0.008(4) 0.011(4) -0.006(3)
O1W 0.019(4) 0.183(12) 0.045(6) 0.024(8) 0.008(5) 0.000(6)
O2W 0.023(4) 0.113(8) 0.079(8) -0.041(6) 0.005(5) 0.000(5)

loop_
_atom_type_symbol
_atom_type_description
_atom_type_scat_dispersion_real
_atom_type_scat_dispersion_imag
_atom_type_scat_source
C C 0.0033 0.0016 'International Tables Vol C Tables 4.2.6.8 and 6.1.1.4'
N N 0.0061 0.0033 'International Tables Vol C Tables 4.2.6.8 and 6.1.1.4'
O O 0.0106 0.0060 'International Tables Vol C Tables 4.2.6.8 and 6.1.1.4'
Ca Ca 0.2262 0.3064 'International Tables Vol C Tables 4.2.6.8 and 6.1.1.4'
H H 0.0000 0.0000 'International Tables Vol C Tables 4.2.6.8 and 6.1.1.4'

loop_
_geom_angle_atom_site_label_1
_geom_angle_atom_site_label_2
_geom_angle_atom_site_label_3
_geom_angle
_geom_angle_site_symmetry_1
_geom_angle_site_symmetry_3
O2 C1 O1 120.4(10) . .
O2 C1 C2 119.4(9) . .
O1 C1 C2 120.2(10) . .
O2 C1 Ca2 59.3(5) . 1_545
O1 C1 Ca2 61.6(6) . 1_545
C2 C1 Ca2 169.5(8) . 1_545
C3 C2 N1 106.7(9) . .
C3 C2 C1 137.1(10) . .
N1 C2 C1 116.2(9) . .
C2 C3 N2 109.9(8) . .
C2 C3 C4 133.5(10) . .
N2 C3 C4 116.6(8) . .
O4 C4 O3 126.7(8) . .
O4 C4 C3 117.6(9) . .
O3 C4 C3 115.6(9) . .
N2 C5 N1 111.5(10) . .
N2 C5 C6 124.8(10) . .
N1 C5 C6 123.7(10) . .
C5 C6 C7 112.6(10) . .
C5 C6 H6A 109.1 . .
C7 C6 H6A 109.1 . .
C5 C6 H6B 109.1 . .
C7 C6 H6B 109.1 . .
H6A C6 H6B 107.8 . .
C8 C7 C10 120.0 . .
C8 C7 C6 116.8(6) . .
C10 C7 C6 123.1(6) . .
C9 C8 C7 120.0 . .
C9 C8 H8 120.0 . .
C7 C8 H8 120.0 . .
C8 C9 N3 120.0 . .
C8 C9 H9 120.0 . .
N3 C9 H9 120.0 . .
C11 N3 C9 120.0 . .
C10 C11 N3 120.0 . .
C10 C11 H11 120.0 . .
N3 C11 H11 120.0 . .
C11 C10 C7 120.0 . .
C11 C10 H10 120.0 . .
C7 C10 H10 120.0 . .
O5 C12 O6 125.4(9) . .
O5 C12 C13 116.7(9) . .
O6 C12 C13 117.8(9) . .
N4 C13 C14 105.1(8) . .
N4 C13 C12 119.8(8) . .
C14 C13 C12 135.0(9) . .
N5 C14 C15 120.1(9) . .
N5 C14 C13 108.2(9) . .
C15 C14 C13 131.7(10) . .
O8 C15 O7 119.8(9) . .
O8 C15 C14 117.9(9) . .
O7 C15 C14 122.2(9) . .
N5 C16 N4 113.6(11) . .
N5 C16 C17 125.0(12) . .
N4 C16 C17 121.3(12) . .
C16 C17 C18 116.3(13) . .
C16 C17 H17A 108.2 . .
C18 C17 H17A 108.2 . .
C16 C17 H17B 108.2 . .
C18 C17 H17B 108.2 . .
H17A C17 H17B 107.4 . .
C19 C18 C21 120.0 . .
C19 C18 C17 117.8(8) . .
C21 C18 C17 122.1(9) . .
C20 C19 C18 120.0 . .
C20 C19 H19 120.0 . .
C18 C19 H19 120.0 . .
N6 C20 C19 120.0 . .
N6 C20 H20 120.0 . .
C19 C20 H20 120.0 . .
C20 N6 C22 120.0 . .
N6 C22 C21 120.0 . .
N6 C22 H22 120.0 . .
C21 C22 H22 120.0 . .
C22 C21 C18 120.0 . .
C22 C21 H21 120.0 . .
C18 C21 H21 120.0 . .
O2W Ca1 O8 160.9(3) . 3_485
O2W Ca1 O3 78.4(3) . .
O8 Ca1 O3 82.6(3) 3_485 .
O2W Ca1 O1 98.2(4) . 1_565
O8 Ca1 O1 83.1(3) 3_485 1_565
O3 Ca1 O1 85.9(3) . 1_565
O2W Ca1 O2 78.8(3) . .
O8 Ca1 O2 95.0(3) 3_485 .
O3 Ca1 O2 79.3(3) . .
O1 Ca1 O2 165.2(3) 1_565 .
O2W Ca1 O6 88.7(3) . .
O8 Ca1 O6 109.7(3) 3_485 .
O3 Ca1 O6 152.7(3) . .
O1 Ca1 O6 72.1(3) 1_565 .
O2 Ca1 O6 122.0(2) . .
O2W Ca1 O5 90.3(3) . .
O8 Ca1 O5 105.1(3) 3_485 .
O3 Ca1 O5 150.3(3) . .
O1 Ca1 O5 123.2(3) 1_565 .
O2 Ca1 O5 71.6(2) . .
O6 Ca1 O5 51.9(2) . .
O2W Ca1 Ca2 72.7(3) . 1_545
O8 Ca1 Ca2 113.1(2) 3_485 1_545
O3 Ca1 Ca2 113.7(2) . 1_545
O1 Ca1 Ca2 155.25(19) 1_565 1_545
O2 Ca1 Ca2 37.61(15) . 1_545
O6 Ca1 Ca2 84.50(19) . 1_545
O5 Ca1 Ca2 36.74(17) . 1_545
O2W Ca1 H2WB 19.8 . .
O8 Ca1 H2WB 141.6 3_485 .
O3 Ca1 H2WB 58.9 . .
O1 Ca1 H2WB 92.9 1_565 .
O2 Ca1 H2WB 79.3 . .
O6 Ca1 H2WB 105.2 . .
O5 Ca1 H2WB 108.9 . .
Ca2 Ca1 H2WB 85.3 1_545 .
O4 Ca2 O7 82.5(3) 3_585 .
O4 Ca2 O1W 160.4(3) 3_585 .
O7 Ca2 O1W 78.6(3) . .
O4 Ca2 O6 95.4(3) 3_585 .
O7 Ca2 O6 81.0(3) . .
O1W Ca2 O6 76.7(4) . .
O4 Ca2 O5 84.5(3) 3_585 1_565
O7 Ca2 O5 84.4(3) . 1_565
O1W Ca2 O5 98.7(4) . 1_565
O6 Ca2 O5 165.3(3) . 1_565
O4 Ca2 O2 111.2(3) 3_585 1_565
O7 Ca2 O2 151.6(3) . 1_565
O1W Ca2 O2 88.1(3) . 1_565
O6 Ca2 O2 120.4(3) . 1_565
O5 Ca2 O2 72.9(2) 1_565 1_565
O4 Ca2 O1 107.4(3) 3_585 1_565
O7 Ca2 O1 151.8(3) . 1_565
O1W Ca2 O1 87.5(3) . 1_565
O6 Ca2 O1 72.0(3) . 1_565
O5 Ca2 O1 122.2(3) 1_565 1_565
O2 Ca2 O1 49.8(2) 1_565 1_565
O4 Ca2 C1 109.3(3) 3_585 1_565
O7 Ca2 C1 168.1(3) . 1_565
O1W Ca2 C1 89.6(3) . 1_565
O6 Ca2 C1 96.8(3) . 1_565
O5 Ca2 C1 97.2(3) 1_565 1_565
O2 Ca2 C1 24.9(3) 1_565 1_565
O1 Ca2 C1 25.1(3) 1_565 1_565
O4 Ca2 Ca1 89.4(2) 3_585 1_565
O7 Ca2 Ca1 122.6(2) . 1_565
O1W Ca2 Ca1 105.1(3) . 1_565
O6 Ca2 Ca1 156.4(2) . 1_565
O5 Ca2 Ca1 38.19(18) 1_565 1_565
O2 Ca2 Ca1 37.56(16) 1_565 1_565
O1 Ca2 Ca1 84.54(18) 1_565 1_565
C1 Ca2 Ca1 60.0(2) 1_565 1_565
O4 Ca2 H1WB 149.6 3_585 .
O7 Ca2 H1WB 78.9 . .
O1W Ca2 H1WB 18.7 . .
O6 Ca2 H1WB 58.1 . .
O5 Ca2 H1WB 117.1 1_565 .
O2 Ca2 H1WB 96.3 1_565 .
O1 Ca2 H1WB 80.2 1_565 .
C1 Ca2 H1WB 90.0 1_565 .
Ca1 Ca2 H1WB 121.0 1_565 .
C2 N1 C5 105.1(9) . .
C2 N1 H1 127.4 . .
C5 N1 H1 127.4 . .
C5 N2 C3 106.6(9) . .
C16 N4 C13 107.1(9) . .
C16 N4 H4 126.5 . .
C13 N4 H4 126.5 . .
C16 N5 C14 106.0(9) . .
C1 O1 Ca1 149.1(7) . 1_545
C1 O1 Ca2 93.3(6) . 1_545
Ca1 O1 Ca2 104.9(3) 1_545 1_545
C1 O2 Ca1 142.8(8) . .
C1 O2 Ca2 95.8(6) . 1_545
Ca1 O2 Ca2 104.8(2) . 1_545
C4 O3 Ca1 136.9(8) . .
C4 O4 Ca2 148.1(9) . 3_485
C12 O5 Ca2 147.9(7) . 1_545
C12 O5 Ca1 90.8(6) . .
Ca2 O5 Ca1 105.1(3) 1_545 .
C12 O6 Ca2 144.5(8) . .
C12 O6 Ca1 91.4(6) . .
Ca2 O6 Ca1 106.5(3) . .
C15 O7 Ca2 133.2(8) . .
C15 O8 Ca1 147.4(8) . 3_585
Ca2 O1W H1WA 141.9 . .
Ca2 O1W H1WB 99.8 . .
H1WA O1W H1WB 107.7 . .
Ca1 O2W H2WA 157.3 . .
Ca1 O2W H2WB 95.0 . .
H2WA O2W H2WB 107.7 . .

loop_
_geom_bond_atom_site_label_1
_geom_bond_atom_site_label_2
_geom_bond_distance
_geom_bond_site_symmetry_2
C1 O2 1.216(13) .
C1 O1 1.222(13) .
C1 C2 1.455(15) .
C1 Ca2 2.879(11) 1_545
C2 C3 1.356(13) .
C2 N1 1.400(14) .
C3 N2 1.433(14) .
C3 C4 1.511(10) .
C4 O4 1.228(12) .
C4 O3 1.229(12) .
C5 N2 1.270(15) .
C5 N1 1.442(14) .
C5 C6 1.495(17) .
C6 C7 1.505(16) .
C6 H6A 0.9700 .
C6 H6B 0.9700 .
C7 C8 1.3900 .
C7 C10 1.3900 .
C8 C9 1.3900 .
C8 H8 0.9300 .
C9 N3 1.3900 .
C9 H9 0.9300 .
N3 C11 1.3900 .
C11 C10 1.3900 .
C11 H11 0.9300 .
C10 H10 0.9300 .
C12 O5 1.235(12) .
C12 O6 1.241(13) .
C12 C13 1.520(11) .
C13 N4 1.399(13) .
C13 C14 1.440(13) .
C14 N5 1.388(14) .
C14 C15 1.397(15) .
C15 O8 1.278(12) .
C15 O7 1.306(12) .
C16 N5 1.331(15) .
C16 N4 1.344(15) .
C16 C17 1.49(2) .
C17 C18 1.50(2) .
C17 H17A 0.9700 .
C17 H17B 0.9700 .
C18 C19 1.3900 .
C18 C21 1.3900 .
C19 C20 1.3900 .
C19 H19 0.9300 .
C20 N6 1.3900 .
C20 H20 0.9300 .
N6 C22 1.3900 .
C22 C21 1.3900 .
C22 H22 0.9300 .
C21 H21 0.9300 .
Ca1 O2W 2.284(11) .
Ca1 O8 2.329(9) 3_485
Ca1 O3 2.332(8) .
Ca1 O1 2.434(8) 1_565
Ca1 O2 2.486(7) .
Ca1 O6 2.506(8) .
Ca1 O5 2.524(8) .
Ca1 Ca2 3.942(3) 1_545
Ca1 H2WB 2.5046 .
Ca2 O4 2.316(9) 3_585
Ca2 O7 2.327(8) .
Ca2 O1W 2.331(11) .
Ca2 O6 2.411(8) .
Ca2 O5 2.442(7) 1_565
Ca2 O2 2.489(7) 1_565
Ca2 O1 2.537(8) 1_565
Ca2 C1 2.879(11) 1_565
Ca2 Ca1 3.942(3) 1_565
Ca2 H1WB 2.6138 .
N1 H1 0.8600 .
N4 H4 0.8600 .
O1 Ca1 2.434(8) 1_545
O1 Ca2 2.537(8) 1_545
O2 Ca2 2.489(7) 1_545
O4 Ca2 2.316(9) 3_485
O5 Ca2 2.442(7) 1_545
O8 Ca1 2.329(9) 3_585
O1W H1WA 0.8500 .
O1W H1WB 0.8501 .
O2W H2WA 0.8500 .
O2W H2WB 0.8499 .

loop_
_geom_torsion_atom_site_label_1
_geom_torsion_atom_site_label_2
_geom_torsion_atom_site_label_3
_geom_torsion_atom_site_label_4
_geom_torsion
_geom_torsion_site_symmetry_1
_geom_torsion_site_symmetry_4
O2 C1 C2 C3 2(2) . .
O1 C1 C2 C3 -174.8(13) . .
Ca2 C1 C2 C3 -78(5) 1_545 .
O2 C1 C2 N1 -175.6(10) . .
O1 C1 C2 N1 7.6(16) . .
Ca2 C1 C2 N1 104(4) 1_545 .
N1 C2 C3 N2 0.9(13) . .
C1 C2 C3 N2 -176.9(13) . .
N1 C2 C3 C4 -178.9(12) . .
C1 C2 C3 C4 3(2) . .
C2 C3 C4 O4 -140.2(14) . .
N2 C3 C4 O4 40.0(15) . .
C2 C3 C4 O3 41.3(19) . .
N2 C3 C4 O3 -138.5(11) . .
N2 C5 C6 C7 80.5(15) . .
N1 C5 C6 C7 -97.2(13) . .
C5 C6 C7 C8 111.3(9) . .
C5 C6 C7 C10 -71.3(11) . .
C10 C7 C8 C9 0.0 . .
C6 C7 C8 C9 177.5(7) . .
C7 C8 C9 N3 0.0 . .
C8 C9 N3 C11 0.0 . .
C9 N3 C11 C10 0.0 . .
N3 C11 C10 C7 0.0 . .
C8 C7 C10 C11 0.0 . .
C6 C7 C10 C11 -177.3(7) . .
O5 C12 C13 N4 10.9(14) . .
O6 C12 C13 N4 -170.6(9) . .
O5 C12 C13 C14 -173.4(11) . .
O6 C12 C13 C14 5.1(17) . .
N4 C13 C14 N5 -1.5(12) . .
C12 C13 C14 N5 -177.6(11) . .
N4 C13 C14 C15 177.7(12) . .
C12 C13 C14 C15 2(2) . .
N5 C14 C15 O8 38.0(17) . .
C13 C14 C15 O8 -141.1(12) . .
N5 C14 C15 O7 -138.1(12) . .
C13 C14 C15 O7 42.8(19) . .
N5 C16 C17 C18 76.9(18) . .
N4 C16 C17 C18 -99.6(16) . .
C16 C17 C18 C19 70.8(14) . .
C16 C17 C18 C21 -113.9(12) . .
C21 C18 C19 C20 0.0 . .
C17 C18 C19 C20 175.4(9) . .
C18 C19 C20 N6 0.0 . .
C19 C20 N6 C22 0.0 . .
C20 N6 C22 C21 0.0 . .
N6 C22 C21 C18 0.0 . .
C19 C18 C21 C22 0.0 . .
C17 C18 C21 C22 -175.2(10) . .
C3 C2 N1 C5 -3.2(12) . .
C1 C2 N1 C5 175.1(10) . .
N2 C5 N1 C2 4.8(14) . .
C6 C5 N1 C2 -177.2(11) . .
N1 C5 N2 C3 -4.2(14) . .
C6 C5 N2 C3 177.9(11) . .
C2 C3 N2 C5 2.1(14) . .
C4 C3 N2 C5 -178.1(10) . .
N5 C16 N4 C13 -1.7(14) . .
C17 C16 N4 C13 175.2(12) . .
C14 C13 N4 C16 1.8(12) . .
C12 C13 N4 C16 178.6(10) . .
N4 C16 N5 C14 0.7(15) . .
C17 C16 N5 C14 -176.0(13) . .
C15 C14 N5 C16 -178.8(11) . .
C13 C14 N5 C16 0.5(13) . .
O2 C1 O1 Ca1 118.0(13) . 1_545
C2 C1 O1 Ca1 -65(2) . 1_545
Ca2 C1 O1 Ca1 126.7(15) 1_545 1_545
O2 C1 O1 Ca2 -8.7(11) . 1_545
C2 C1 O1 Ca2 168.1(9) . 1_545
O1 C1 O2 Ca1 133.0(10) . .
C2 C1 O2 Ca1 -43.9(17) . .
Ca2 C1 O2 Ca1 124.1(10) 1_545 .
O1 C1 O2 Ca2 8.9(12) . 1_545
C2 C1 O2 Ca2 -168.0(9) . 1_545
O4 C4 O3 Ca1 105.8(13) . .
C3 C4 O3 Ca1 -75.9(14) . .
O3 C4 O4 Ca2 -87.5(17) . 3_485
C3 C4 O4 Ca2 94.2(15) . 3_485
O6 C12 O5 Ca2 113.2(13) . 1_545
C13 C12 O5 Ca2 -68.5(17) . 1_545
O6 C12 O5 Ca1 -7.5(11) . .
C13 C12 O5 Ca1 170.9(8) . .
O5 C12 O6 Ca2 129.2(11) . .
C13 C12 O6 Ca2 -49.2(15) . .
O5 C12 O6 Ca1 7.5(11) . .
C13 C12 O6 Ca1 -170.8(8) . .
O8 C15 O7 Ca2 111.0(11) . .
C14 C15 O7 Ca2 -73.0(15) . .
O7 C15 O8 Ca1 -91.7(16) . 3_585
C14 C15 O8 Ca1 92.1(16) . 3_585
